data_2015987
loop_
_publ_author_name
'Domasevitch, Konstantin V.'
'Gural'skiy, Il'ya A.'
'Solntsev, Pavlo V.'
'Rusanov, Eduard B.'
'Chernega, Alexander N.'

_publ_section_title
;
 Silver(I) sulfate coordination polymers with 4,4'-bipyridazine and
 pyridazino[4,5-<i>d</i>]pyridazine
;
_journal_coeditor_code GD3101
_journal_issue 6
_journal_name_full 'Acta Crystallographica Section C'
_journal_page_first m259
_journal_page_last m263
_journal_paper_doi 10.1107/S0108270107021154
_journal_volume 63
_journal_year 2007
_chemical_formula_iupac '[Ag2 (S O4) (C8 H4 N4)] , H2 O'
_chemical_formula_moiety 'C8 H6 Ag2 N4 O4 S , H2 O'
_chemical_formula_sum 'C8 H8 Ag2 N4 O5 S'
_chemical_formula_weight 487.98
_chemical_name_systematic
;
Poly[[\m~4~-4,4'-bipyridazine-\m~5~-sulfato-disilver(I)] monohydrate]
;
_space_group_IT_number 2
_space_group_name_Hall '-P 1'
_symmetry_cell_setting triclinic
_symmetry_space_group_name_Hall '-P 1'
_symmetry_space_group_name_H-M 'P -1'
_atom_sites_solution_hydrogens geom
_atom_sites_solution_primary direct
_atom_sites_solution_secondary difmap
_audit_creation_method SHELXL97
_cell_angle_alpha 67.172(9)
_cell_angle_beta 88.971(8)
_cell_angle_gamma 67.092(8)
_cell_formula_units_Z 2
_cell_length_a 7.4829(9)
_cell_length_b 8.4881(10)
_cell_length_c 10.9267(10)
_cell_measurement_reflns_used 2629
_cell_measurement_temperature 213(2)
_cell_measurement_theta_max 27.48
_cell_measurement_theta_min 2.99
_cell_volume 581.93(13)
_computing_cell_refinement 'SAINT-NT (Bruker, 1999)'
_computing_data_collection 'SMART-NT (Bruker, 1998)'
_computing_data_reduction SAINT-NT
_computing_molecular_graphics 'DIAMOND (Brandenburg, 1999)'
_computing_publication_material 'WinGX (Version 1.700.00; Farrugia, 1999)'
_computing_structure_refinement 'SHELXL97 (Sheldrick, 1997)'
_computing_structure_solution 'SHELXS97 (Sheldrick, 1997)'
_diffrn_ambient_temperature 213(2)
_diffrn_measured_fraction_theta_full 0.986
_diffrn_measured_fraction_theta_max 0.986
_diffrn_measurement_device_type 'Siemens SMART CCD area-detector'
_diffrn_measurement_method \w
_diffrn_radiation_monochromator graphite
_diffrn_radiation_source 'fine-focus sealed tube'
_diffrn_radiation_type MoK\a
_diffrn_radiation_wavelength 0.71073
_diffrn_reflns_av_R_equivalents 0.0224
_diffrn_reflns_av_sigmaI/netI 0.0231
_diffrn_reflns_limit_h_max 9
_diffrn_reflns_limit_h_min -9
_diffrn_reflns_limit_k_max 11
_diffrn_reflns_limit_k_min -11
_diffrn_reflns_limit_l_max 14
_diffrn_reflns_limit_l_min -14
_diffrn_reflns_number 5496
_diffrn_reflns_theta_full 27.48
_diffrn_reflns_theta_max 27.48
_diffrn_reflns_theta_min 2.99
_diffrn_standards_decay_% 0
_exptl_absorpt_coefficient_mu 3.571
_exptl_absorpt_correction_T_max 0.6094
_exptl_absorpt_correction_T_min 0.5139
_exptl_absorpt_correction_type empirical
_exptl_absorpt_process_details '(SADABS; Sheldrick, 1996)'
_exptl_crystal_colour yellow
_exptl_crystal_density_diffrn 2.785
_exptl_crystal_density_method 'not measured'
_exptl_crystal_description prism
_exptl_crystal_F_000 468
_exptl_crystal_size_max 0.20
_exptl_crystal_size_mid 0.18
_exptl_crystal_size_min 0.14
_refine_diff_density_max 1.173
_refine_diff_density_min -0.979
_refine_ls_extinction_method none
_refine_ls_goodness_of_fit_ref 1.052
_refine_ls_hydrogen_treatment constr
_refine_ls_matrix_type full
_refine_ls_number_parameters 181
_refine_ls_number_reflns 2629
_refine_ls_number_restraints 0
_refine_ls_restrained_S_all 1.052
_refine_ls_R_factor_all 0.0324
_refine_ls_R_factor_gt 0.0278
_refine_ls_shift/su_max 0.001
_refine_ls_shift/su_mean 0.000
_refine_ls_structure_factor_coef Fsqd
_refine_ls_weighting_details 'calc w = 1/[\s^2^(Fo^2^)+(0.0459P)^2^+0.481P] where P=(Fo^2^+2Fc^2^)/3'
_refine_ls_weighting_scheme calc
_refine_ls_wR_factor_gt 0.0720
_refine_ls_wR_factor_ref 0.0733
_reflns_number_gt 2265
_reflns_number_total 2629
_reflns_threshold_expression I>2\s(I)
_cod_data_source_file gd3101.cif
_cod_data_source_block I
_cod_original_sg_symbol_H-M P-1
_cod_database_code 2015987
_cod_database_fobs_code 2015987

loop_
_symmetry_equiv_pos_as_xyz
'x, y, z'
'-x, -y, -z'

loop_
_atom_site_type_symbol
_atom_site_label
_atom_site_fract_x
_atom_site_fract_y
_atom_site_fract_z
_atom_site_U_iso_or_equiv
_atom_site_adp_type
_atom_site_calc_flag
_atom_site_refinement_flags
_atom_site_occupancy
Ag Ag1 0.24328(5) 0.14112(4) 0.37790(3) 0.03080(10) Uani d . 1
Ag Ag2 0.59227(4) -0.32127(4) 0.43271(2) 0.02725(10) Uani d . 1
S S1 0.32180(12) -0.24191(11) 0.66688(8) 0.01918(17) Uani d . 1
O O1 0.3808(5) -0.0890(5) 0.5889(3) 0.0512(9) Uani d . 1
O O2 0.3857(5) -0.3841(5) 0.6118(3) 0.0419(7) Uani d . 1
O O3 0.1108(5) -0.1699(5) 0.6647(4) 0.0514(9) Uani d . 1
O O4 0.4216(5) -0.3253(5) 0.8057(3) 0.0385(7) Uani d . 1
O O5 0.2397(5) -0.4842(5) 1.0060(3) 0.0407(7) Uani d . 1
H H1W 0.3002 -0.4375 0.9456 0.061 Uiso d . 1
H H2W 0.3140 -0.5394 1.0814 0.061 Uiso d . 1
N N1 0.2939(4) 0.0364(4) 0.2016(3) 0.0194(5) Uani d . 1
N N2 0.4177(4) -0.1429(4) 0.2298(3) 0.0191(5) Uani d . 1
N N3 -0.0995(4) 0.5385(4) -0.3213(3) 0.0199(6) Uani d . 1
N N4 -0.1510(4) 0.4752(4) -0.4047(3) 0.0197(6) Uani d . 1
C C1 0.1905(5) 0.1462(4) 0.0795(3) 0.0200(6) Uani d . 1
H H1 0.1014 0.2726 0.0622 0.024 Uiso calc R 1
C C2 0.2035(5) 0.0883(4) -0.0265(3) 0.0158(6) Uani d . 1
C C3 0.3267(5) -0.0967(4) 0.0042(3) 0.0199(6) Uani d . 1
H H3 0.3410 -0.1476 -0.0618 0.024 Uiso calc R 1
C C4 0.4299(5) -0.2075(4) 0.1352(3) 0.0205(6) Uani d . 1
H H4 0.5140 -0.3370 0.1581 0.025 Uiso calc R 1
C C5 0.0196(5) 0.4157(5) -0.2055(3) 0.0196(6) Uani d . 1
H H5 0.0603 0.4630 -0.1495 0.024 Uiso calc R 1
C C6 0.0885(5) 0.2205(4) -0.1616(3) 0.0166(6) Uani d . 1
C C7 0.0423(5) 0.1582(4) -0.2510(3) 0.0190(6) Uani d . 1
H H7 0.0911 0.0265 -0.2299 0.023 Uiso calc R 1
C C8 -0.0771(5) 0.2924(5) -0.3726(3) 0.0208(6) Uani d . 1
H H8 -0.1074 0.2504 -0.4362 0.025 Uiso calc R 1

loop_
_atom_site_aniso_label
_atom_site_aniso_U_11
_atom_site_aniso_U_22
_atom_site_aniso_U_33
_atom_site_aniso_U_12
_atom_site_aniso_U_13
_atom_site_aniso_U_23
Ag1 0.04223(19) 0.02025(15) 0.01970(15) -0.00635(12) -0.00770(12) -0.00431(11)
Ag2 0.02685(16) 0.02754(15) 0.01239(13) -0.00220(11) -0.00765(10) -0.00220(10)
S1 0.0212(4) 0.0197(4) 0.0135(3) -0.0072(3) 0.0000(3) -0.0048(3)
O1 0.0448(19) 0.0458(18) 0.0402(17) -0.0310(16) -0.0166(14) 0.0179(14)
O2 0.0429(18) 0.0462(17) 0.0406(16) -0.0090(14) 0.0045(13) -0.0315(14)
O3 0.0257(16) 0.058(2) 0.091(3) -0.0164(15) 0.0140(16) -0.052(2)
O4 0.0548(19) 0.0538(18) 0.0120(11) -0.0324(16) 0.0003(12) -0.0085(12)
O5 0.0354(16) 0.0510(18) 0.0257(14) -0.0213(14) 0.0027(12) -0.0025(13)
N1 0.0189(13) 0.0186(13) 0.0143(12) -0.0022(11) -0.0016(10) -0.0059(10)
N2 0.0191(13) 0.0167(12) 0.0125(12) -0.0029(10) -0.0026(10) -0.0016(10)
N3 0.0229(15) 0.0197(13) 0.0128(12) -0.0070(11) -0.0032(10) -0.0038(10)
N4 0.0218(14) 0.0226(14) 0.0116(12) -0.0080(11) -0.0010(10) -0.0050(11)
C1 0.0240(16) 0.0152(14) 0.0123(14) -0.0024(12) -0.0025(12) -0.0026(11)
C2 0.0163(15) 0.0162(14) 0.0108(13) -0.0056(12) -0.0029(11) -0.0024(11)
C3 0.0235(17) 0.0177(15) 0.0162(15) -0.0049(13) -0.0012(12) -0.0083(12)
C4 0.0207(16) 0.0157(14) 0.0146(14) -0.0004(12) -0.0042(12) -0.0029(12)
C5 0.0241(17) 0.0200(15) 0.0111(13) -0.0071(13) -0.0048(12) -0.0046(12)
C6 0.0171(15) 0.0169(14) 0.0102(13) -0.0038(12) -0.0005(11) -0.0033(11)
C7 0.0204(16) 0.0169(14) 0.0163(14) -0.0053(12) -0.0012(12) -0.0060(12)
C8 0.0215(17) 0.0257(16) 0.0147(15) -0.0084(13) -0.0010(12) -0.0091(13)

loop_
_atom_type_symbol
_atom_type_description
_atom_type_scat_dispersion_real
_atom_type_scat_dispersion_imag
_atom_type_scat_source
C C 0.0033 0.0016 'International Tables Vol C Tables 4.2.6.8 and 6.1.1.4'
H H 0.0000 0.0000 'International Tables Vol C Tables 4.2.6.8 and 6.1.1.4'
N N 0.0061 0.0033 'International Tables Vol C Tables 4.2.6.8 and 6.1.1.4'
O O 0.0106 0.0060 'International Tables Vol C Tables 4.2.6.8 and 6.1.1.4'
S S 0.1246 0.1234 'International Tables Vol C Tables 4.2.6.8 and 6.1.1.4'
Ag Ag -0.8971 1.1015 'International Tables Vol C Tables 4.2.6.8 and 6.1.1.4'

loop_
_geom_angle_atom_site_label_1
_geom_angle_atom_site_label_2
_geom_angle_atom_site_label_3
_geom_angle_site_symmetry_1
_geom_angle_site_symmetry_3
_geom_angle
_geom_angle_publ_flag
O1 Ag1 N3 . 2_565 125.75(13) y
O1 Ag1 N1 . . 115.15(13) y
N3 Ag1 N1 2_565 . 118.59(9) y
O1 Ag1 O3 . 2_556 106.76(13) y
N3 Ag1 O3 2_565 2_556 86.34(11) no
N1 Ag1 O3 . 2_556 83.56(11) no
O1 Ag1 O1 . 2_656 73.57(12) y
N3 Ag1 O1 2_565 2_656 97.76(11) y
N1 Ag1 O1 . 2_656 91.52(11) y
O3 Ag1 O1 2_556 2_656 174.71(11) y
N2 Ag2 N4 . 1_646 160.29(10) y
N2 Ag2 O2 . . 112.90(11) y
N4 Ag2 O2 1_646 . 85.79(10) y
N2 Ag2 O2 . 2_646 86.93(10) y
N4 Ag2 O2 1_646 2_646 86.32(10) y
O2 Ag2 O2 . 2_646 91.57(9) y
O3 S1 O2 . . 110.26(19) no
O3 S1 O4 . . 109.5(2) no
O2 S1 O4 . . 109.64(19) no
O3 S1 O1 . . 111.0(2) no
O2 S1 O1 . . 109.5(2) no
O4 S1 O1 . . 106.83(18) no
S1 O1 Ag1 . . 127.49(19) no
S1 O2 Ag2 . . 112.59(19) no
S1 O3 Ag1 . 2_556 156.83(19) no
H1W O5 H2W . . 108.4 no
C1 N1 N2 . . 119.5(3) no
C1 N1 Ag1 . . 121.1(2) no
N2 N1 Ag1 . . 119.15(19) no
C4 N2 N1 . . 119.2(3) no
C4 N2 Ag2 . . 122.0(2) no
N1 N2 Ag2 . . 118.7(2) no
C5 N3 N4 . . 119.5(3) no
C5 N3 Ag1 . 2_565 122.2(2) no
N4 N3 Ag1 . 2_565 118.15(19) no
C8 N4 N3 . . 119.6(3) no
C8 N4 Ag2 . 1_464 121.8(2) no
N3 N4 Ag2 . 1_464 117.2(2) no
N1 C1 C2 . . 123.9(3) no
N1 C1 H1 . . 118.0 no
C2 C1 H1 . . 118.0 no
C3 C2 C1 . . 116.2(3) no
C3 C2 C6 . . 122.8(3) no
C1 C2 C6 . . 121.0(3) no
C2 C3 C4 . . 117.6(3) no
C2 C3 H3 . . 121.2 no
C4 C3 H3 . . 121.2 no
N2 C4 C3 . . 123.6(3) no
N2 C4 H4 . . 118.2 no
C3 C4 H4 . . 118.2 no
N3 C5 C6 . . 123.2(3) no
N3 C5 H5 . . 118.4 no
C6 C5 H5 . . 118.4 no
C7 C6 C5 . . 116.4(3) no
C7 C6 C2 . . 121.7(3) no
C5 C6 C2 . . 121.8(3) no
C6 C7 C8 . . 117.9(3) no
C6 C7 H7 . . 121.0 no
C8 C7 H7 . . 121.0 no
N4 C8 C7 . . 123.1(3) no
N4 C8 H8 . . 118.5 no
C7 C8 H8 . . 118.5 no

loop_
_geom_bond_atom_site_label_1
_geom_bond_atom_site_label_2
_geom_bond_site_symmetry_2
_geom_bond_distance
_geom_bond_publ_flag
Ag1 O1 . 2.284(3) y
Ag1 N3 2_565 2.319(3) y
Ag1 N1 . 2.385(3) y
Ag1 O3 2_556 2.598(3) y
Ag1 O1 2_656 2.680(3) y
Ag2 N2 . 2.208(3) y
Ag2 N4 1_646 2.234(3) y
Ag2 O2 . 2.495(3) y
Ag2 O2 2_646 2.672(3) y
S1 O3 . 1.451(3) no
S1 O2 . 1.466(3) no
S1 O4 . 1.468(3) no
S1 O1 . 1.476(3) no
O5 H1W . 0.8500 no
O5 H2W . 0.8500 no
N1 C1 . 1.326(4) no
N1 N2 . 1.348(4) no
N2 C4 . 1.332(4) no
N3 C5 . 1.332(4) no
N3 N4 . 1.350(4) no
N4 C8 . 1.324(4) no
C1 C2 . 1.412(4) no
C1 H1 . 0.9600 no
C2 C3 . 1.380(4) no
C2 C6 . 1.479(4) no
C3 C4 . 1.399(4) no
C3 H3 . 0.9600 no
C4 H4 . 0.9600 no
C5 C6 . 1.403(4) no
C5 H5 . 0.9600 no
C6 C7 . 1.382(4) no
C7 C8 . 1.392(4) no
C7 H7 . 0.9600 no
C8 H8 . 0.9600 no

loop_
_geom_hbond_atom_site_label_D
_geom_hbond_atom_site_label_H
_geom_hbond_atom_site_label_A
_geom_hbond_site_symmetry_A
_geom_hbond_distance_DH
_geom_hbond_distance_HA
_geom_hbond_distance_DA
_geom_hbond_angle_DHA
O5 H1W O4 . 0.85 1.89 2.737(4) 177
O5 H2W O4 2_647 0.85 1.99 2.773(4) 152
C1 H1 O5 2_556 0.96 2.40 3.210(5) 142
C3 H3 O4 1_554 0.96 2.39 3.334(4) 169
C4 H4 O4 2_646 0.96 2.58 3.462(5) 153
C5 H5 O5 1_564 0.96 2.46 3.395(5) 166
C7 H7 O3 1_554 0.96 2.33 3.120(4) 139
C8 H8 O2 2_555 0.96 2.43 3.164(5) 133

loop_
_geom_torsion_atom_site_label_1
_geom_torsion_atom_site_label_2
_geom_torsion_atom_site_label_3
_geom_torsion_atom_site_label_4
_geom_torsion_site_symmetry_1
_geom_torsion_site_symmetry_4
_geom_torsion
_geom_torsion_publ_flag
O3 S1 O1 Ag1 . . -47.7(4) no
O2 S1 O1 Ag1 . . 74.2(3) no
O4 S1 O1 Ag1 . . -167.1(3) no
N3 Ag1 O1 S1 2_565 . 119.6(3) no
N1 Ag1 O1 S1 . . -68.8(3) no
O3 Ag1 O1 S1 2_556 . 21.9(3) no
O1 Ag1 O1 S1 2_656 . -152.6(4) no
O3 S1 O2 Ag2 . . 128.7(2) no
O4 S1 O2 Ag2 . . -110.63(19) no
O1 S1 O2 Ag2 . . 6.3(2) no
N2 Ag2 O2 S1 . . -89.45(19) no
N4 Ag2 O2 S1 1_646 . 97.03(19) no
O2 Ag2 O2 S1 2_646 . -176.8(2) no
O2 S1 O3 Ag1 . 2_556 1.5(7) no
O4 S1 O3 Ag1 . 2_556 -119.2(7) no
O1 S1 O3 Ag1 . 2_556 123.1(7) no
O1 Ag1 N1 C1 . . 166.1(3) no
N3 Ag1 N1 C1 2_565 . -21.7(3) no
O3 Ag1 N1 C1 2_556 . 60.6(3) no
O1 Ag1 N1 C1 2_656 . -121.4(3) no
O1 Ag1 N1 N2 . . -8.2(3) no
N3 Ag1 N1 N2 2_565 . 164.0(2) no
O3 Ag1 N1 N2 2_556 . -113.7(3) no
O1 Ag1 N1 N2 2_656 . 64.3(2) no
C1 N1 N2 C4 . . -1.7(5) no
Ag1 N1 N2 C4 . . 172.7(2) no
C1 N1 N2 Ag2 . . 178.9(2) no
Ag1 N1 N2 Ag2 . . -6.7(3) no
N4 Ag2 N2 C4 1_646 . 46.8(5) no
O2 Ag2 N2 C4 . . -113.7(3) no
O2 Ag2 N2 C4 2_646 . -23.3(3) no
N4 Ag2 N2 N1 1_646 . -133.8(3) no
O2 Ag2 N2 N1 . . 65.7(3) no
O2 Ag2 N2 N1 2_646 . 156.1(2) no
C5 N3 N4 C8 . . -2.4(5) no
Ag1 N3 N4 C8 2_565 . -177.5(2) no
C5 N3 N4 Ag2 . 1_464 164.3(2) no
Ag1 N3 N4 Ag2 2_565 1_464 -10.8(3) no
N2 N1 C1 C2 . . -1.1(5) no
Ag1 N1 C1 C2 . . -175.4(3) no
N1 C1 C2 C3 . . 2.7(5) no
N1 C1 C2 C6 . . -177.9(3) no
C1 C2 C3 C4 . . -1.5(5) no
C6 C2 C3 C4 . . 179.1(3) no
N1 N2 C4 C3 . . 2.9(5) no
Ag2 N2 C4 C3 . . -177.7(3) no
C2 C3 C4 N2 . . -1.2(5) no
N4 N3 C5 C6 . . -3.2(5) no
Ag1 N3 C5 C6 2_565 . 171.8(2) no
N3 C5 C6 C7 . . 6.2(5) no
N3 C5 C6 C2 . . -173.5(3) no
C3 C2 C6 C7 . . 22.7(5) no
C1 C2 C6 C7 . . -156.6(3) no
C3 C2 C6 C5 . . -157.7(3) no
C1 C2 C6 C5 . . 23.0(5) no
C5 C6 C7 C8 . . -3.7(5) no
C2 C6 C7 C8 . . 175.9(3) no
N3 N4 C8 C7 . . 4.7(5) no
Ag2 N4 C8 C7 1_464 . -161.3(3) no
C6 C7 C8 N4 . . -1.5(5) no
